data_1559126
loop_
_publ_author_name
'Carlsen, Per H. J.'
'Iversen, Erik H.'
'Samuelsen, Emil J.'
'Helgesson, Goran'
'Jagner, Susan'

_publ_section_title
;
 Synthesis and X-Ray Structure of
 3,3'-Dimethyl-5,5'-diphenyl-4,4'-bi-4H-1,2,4-triazole
;
_journal_name_full 'Acta Chemica Scandinavica'
_journal_page_first 200
_journal_page_last 204
_journal_paper_doi 10.3891/acta.chem.scand.46-0200
_journal_volume 46
_journal_year 1992
_chemical_formula_sum 'C18 H16 N6'
_chemical_formula_weight 316.4
_chemical_name_common
;
3,3'-Dimethyl-5,5'-diphenyl-4,4'-bi-4H-1,2,4-triazole
;
_space_group_IT_number 14
_space_group_name_Hall '-P 2yn'
_space_group_name_H-M_alt 'P 1 21/n 1'
_symmetry_cell_setting monoclinic
_symmetry_Int_Tables_number 14
_symmetry_space_group_name_Hall '-P 2yn'
_symmetry_space_group_name_H-M 'P 1 21/n 1'
_cell_angle_alpha 90.
_cell_angle_beta 96.60(3)
_cell_angle_gamma 90.
_cell_formula_units_Z 4
_cell_length_a 9.072(6)
_cell_length_b 11.393(12)
_cell_length_c 15.698(3)
_cell_volume 1612(2)
_diffrn_ambient_temperature 123
_diffrn_radiation_probe x-ray
_diffrn_radiation_type MoK\a
_diffrn_radiation_wavelength 0.71069
_exptl_absorpt_coefficient_mu 0.077
_exptl_crystal_density_diffrn 1.30
_refine_ls_number_parameters 217
_refine_ls_number_reflns 1686
_refine_ls_R_factor_gt 0.050
_refine_ls_wR_factor_gt 0.054
_cod_data_source_file Acta-Chem-Scand-1992-46-200.cif
_cod_data_source_block 1
_cod_original_sg_symbol_H-M 'P 21/n'
_cod_database_code 1559126

loop_
_space_group_symop_id
_space_group_symop_operation_xyz
1 x,y,z
2 1/2-x,1/2+y,1/2-z
3 -x,-y,-z
4 1/2+x,1/2-y,1/2+z

loop_
_atom_site_label
_atom_site_type_symbol
_atom_site_thermal_displace_type
_atom_site_fract_x
_atom_site_fract_y
_atom_site_fract_z
_atom_site_occupancy
_atom_site_U_iso_or_equiv
_atom_site_calc_flag
_atom_site_refinement_flags
_atom_site_disorder_assembly
_atom_site_disorder_group
N1 N Uiso 0.9194(3) 0.2880(2) 0.3944(2) 1.000 0.0228(13) . . . .
N2 N Uiso 0.9881(3) 0.1796(2) 0.3945(2) 1.000 0.0253(13) . . . .
N3 N Uiso 0.8417(3) 0.4559(2) 0.4383(2) 1.000 0.0304(13) . . . .
N4 N Uiso 0.8840(3) 0.4615(2) 0.3480(2) 1.000 0.0304(13) . . . .
N5 N Uiso 1.0173(4) -0.0103(3) 0.3899(2) 1.000 0.0380(13) . . . .
N6 N Uiso 1.1519(3) 0.0446(2) 0.3764(2) 1.000 0.0367(13) . . . .
C1 C Uiso 0.9218(4) 0.0726(3) 0.3996(2) 1.000 0.030(3) . . . .
C2 C Uiso 1.1332(4) 0.1579(3) 0.3789(2) 1.000 0.0266(13) . . . .
C3 C Uiso 0.8883(3) 0.3524(3) 0.4639(2) 1.000 0.0253(13) . . . .
C4 C Uiso 0.8915(3) 0.3604(3) 0.3235(2) 1.000 0.0228(13) . . . .
C5 C Uiso 1.2420(4) 0.2483(3) 0.3619(2) 1.000 0.0279(13) . . . .
C6 C Uiso 1.3390(4) 0.2223(3) 0.3023(2) 1.000 0.037(3) . . . .
C7 C Uiso 1.4442(4) 0.3035(4) 0.2840(2) 1.000 0.043(3) . . . .
C8 C Uiso 1.4536(4) 0.4111(4) 0.3251(2) 1.000 0.042(3) . . . .
C9 C Uiso 1.3577(4) 0.4375(3) 0.3848(2) 1.000 0.034(3) . . . .
C10 C Uiso 1.2519(4) 0.3568(3) 0.4027(2) 1.000 0.0304(13) . . . .
C11 C Uiso 0.8518(4) 0.2299(3) 0.1952(2) 1.000 0.0279(13) . . . .
C12 C Uiso 0.9215(3) 0.3263(3) 0.2368(2) 1.000 0.0228(13) . . . .
C13 C Uiso 1.0231(4) 0.3908(3) 0.1973(2) 1.000 0.030(3) . . . .
C14 C Uiso 1.0546(4) 0.3602(3) 0.1159(2) 1.000 0.036(3) . . . .
C15 C Uiso 0.9831(4) 0.2659(3) 0.0741(2) 1.000 0.034(3) . . . .
C16 C Uiso 0.8835(4) 0.1997(3) 0.1137(2) 1.000 0.0317(13) . . . .
C17 C Uiso 0.9127(4) 0.3086(3) 0.5533(2) 1.000 0.0329(13) . . . .
C18 C Uiso 0.7637(4) 0.0565(3) 0.4124(2) 1.000 0.043(3) . . . .

loop_
_atom_type_symbol
_atom_type_description
_atom_type_scat_dispersion_real
_atom_type_scat_dispersion_imag
_atom_type_scat_source
C C 0.0033 0.0016 ' International Tables Vol C Tables 4.2.6.8 and 6.1.1.4'
N N 0.0061 0.0033 ' International Tables Vol C Tables 4.2.6.8 and 6.1.1.4'

loop_
_geom_angle_atom_site_label_1
_geom_angle_atom_site_label_2
_geom_angle_atom_site_label_3
_geom_angle
_geom_angle_site_symmetry_1
_geom_angle_site_symmetry_2
_geom_angle_site_symmetry_3
_geom_angle_publ_flag
N2 N1 C3 127.7(3) . . . yes
N2 N1 C4 125.0(3) . . . yes
C3 N1 C4 106.6(2) . . . yes
N1 N2 C1 126.6(3) . . . yes
N1 N2 C2 126.5(3) . . . yes
C1 N2 C2 106.5(3) . . . yes
N4 N3 C3 102.7(2) . . . yes
N3 N4 C4 106.6(2) . . . yes
N6 N5 C1 107.2(3) . . . yes
N5 N6 C2 108.5(3) . . . yes
N2 C1 N5 109.7(3) . . . yes
N2 C1 C18 123.9(3) . . . yes
N5 C1 C18 126.4(3) . . . yes
N2 C2 N6 108.1(3) . . . yes
N2 C2 C5 125.2(3) . . . yes
N6 C2 C5 126.5(3) . . . yes
N1 C3 N3 109.2(3) . . . yes
N1 C3 C17 123.5(3) . . . yes
N3 C3 C17 127.3(3) . . . yes
N1 C4 N4 108.7(3) . . . yes
N1 C4 C12 123.4(3) . . . yes
N4 C4 C12 124.4(3) . . . yes
C2 C5 C6 117.6(3) . . . no
C2 C5 C10 123.2(3) . . . no
C6 C5 C10 119.2(3) . . . no
C5 C6 C7 120.2(3) . . . no
C6 C7 C8 120.2(3) . . . no
C7 C8 C9 119.9(4) . . . no
C8 C9 C10 119.9(3) . . . no
C5 C10 C9 120.5(3) . . . no
C12 C11 C16 119.8(3) . . . no
C4 C12 C11 121.4(3) . . . no
C4 C12 C13 118.6(3) . . . no
C11 C12 C13 120.0(3) . . . no
C12 C13 C14 120.0(3) . . . no
C13 C14 C15 119.9(3) . . . no
C14 C15 C16 120.5(3) . . . no
C11 C16 C15 119.8(3) . . . no

loop_
_geom_bond_atom_site_label_1
_geom_bond_atom_site_label_2
_geom_bond_distance
_geom_bond_site_symmetry_1
_geom_bond_site_symmetry_2
_geom_bond_publ_flag
N1 N2 1.383(4) . . yes
N1 C3 1.371(5) . . yes
N1 C4 1.385(5) . . yes
N2 C1 1.366(4) . . yes
N2 C2 1.389(5) . . yes
N3 N4 1.512(5) . . yes
N3 C3 1.301(4) . . yes
N4 C4 1.219(4) . . yes
N5 N6 1.410(5) . . yes
N5 C1 1.302(5) . . yes
N6 C2 1.303(4) . . yes
C1 C18 1.482(5) . . no
C2 C5 1.472(5) . . no
C3 C17 1.482(5) . . no
C4 C12 1.471(5) . . no
C5 C6 1.388(5) . . no
C5 C10 1.390(5) . . no
C6 C7 1.383(6) . . no
C7 C8 1.383(6) . . no
C8 C9 1.383(5) . . no
C9 C10 1.381(5) . . no
C11 C12 1.392(5) . . no
C11 C16 1.387(5) . . no
C12 C13 1.380(5) . . no
C13 C14 1.386(5) . . no
C14 C15 1.381(5) . . no
C15 C16 1.379(5) . . no

loop_
_geom_torsion_atom_site_label_1
_geom_torsion_atom_site_label_2
_geom_torsion_atom_site_label_3
_geom_torsion_atom_site_label_4
_geom_torsion
_geom_torsion_site_symmetry_1
_geom_torsion_site_symmetry_2
_geom_torsion_site_symmetry_3
_geom_torsion_site_symmetry_4
_geom_torsion_publ_flag
C3 N1 N2 C1 84.1(4) . . . . no
C3 N1 N2 C2 -104.4(4) . . . . no
C4 N1 N2 C1 -107.3(4) . . . . no
C4 N1 N2 C2 64.1(5) . . . . no
N2 N1 C3 N3 171.5(3) . . . . no
N2 N1 C3 C17 -6.0(5) . . . . no
C4 N1 C3 N3 1.2(3) . . . . no
C4 N1 C3 C17 -176.2(3) . . . . no
N2 N1 C4 N4 -154.6(3) . . . . no
N2 N1 C4 C12 5.0(5) . . . . no
C3 N1 C4 N4 16.0(3) . . . . no
C3 N1 C4 C12 175.6(3) . . . . no
N1 N2 C1 N5 174.1(3) . . . . no
N1 N2 C1 C18 -4.7(5) . . . . no
C2 N2 C1 N5 1.2(4) . . . . no
C2 N2 C1 C18 -177.5(3) . . . . no
N1 N2 C2 N6 -173.9(3) . . . . no
N1 N2 C2 C5 2.0(5) . . . . no
C1 N2 C2 N6 -1.0(4) . . . . no
C1 N2 C2 C5 174.9(3) . . . . no
C3 N3 N4 C4 24.6(3) . . . . no
N4 N3 C3 N1 -14.2(3) . . . . no
N4 N3 C3 C17 163.1(3) . . . . no
N3 N4 C4 N1 -24.3(3) . . . . no
N3 N4 C4 C12 176.4(3) . . . . no
C1 N5 N6 C2 0.4(4) . . . . no
N6 N5 C1 N2 -1.0(4) . . . . no
N6 N5 C1 C18 177.8(3) . . . . no
N5 N6 C2 N2 0.4(4) . . . . no
N5 N6 C2 C5 -175.4(3) . . . . no
N2 C2 C5 C6 -142.9(3) . . . . no
N2 C2 C5 C10 37.4(5) . . . . no
N6 C2 C5 C6 32.3(5) . . . . no
N6 C2 C5 C10 -147.5(4) . . . . no
N1 C4 C12 C11 60.8(4) . . . . no
N1 C4 C12 C13 -118.0(4) . . . . no
N4 C4 C12 C11 -142.8(3) . . . . no
N4 C4 C12 C13 38.4(5) . . . . no
C2 C5 C6 C7 -179.6(3) . . . . no
C10 C5 C6 C7 0.1(5) . . . . no
C2 C5 C10 C9 179.2(3) . . . . no
C6 C5 C10 C9 -0.6(5) . . . . no
C5 C6 C7 C8 0.1(5) . . . . no
C6 C7 C8 C9 0.1(5) . . . . no
C7 C8 C9 C10 -0.6(5) . . . . no
C8 C9 C10 C5 0.8(5) . . . . no
C16 C11 C12 C4 -179.5(3) . . . . no
C16 C11 C12 C13 -0.7(5) . . . . no
C12 C11 C16 C15 -0.5(5) . . . . no
C4 C12 C13 C14 179.5(3) . . . . no
C11 C12 C13 C14 0.6(5) . . . . no
C12 C13 C14 C15 0.7(5) . . . . no
C13 C14 C15 C16 -1.9(5) . . . . no
C14 C15 C16 C11 1.8(5) . . . . no
